data_4337461
loop_
_publ_author_name
'Majumdar, Amit'
'Apfel, Ulf-Peter'
'Jiang, Yunbo'
'Mo\"enne-Loccoz, Pierre'
'Lippard, Stephen J.'

_publ_section_title
;
 Versatile reactivity of a solvent-coordinated diiron(II) compound:
 synthesis and dioxygen reactivity of a mixed-valent Fe(II)Fe(III)
 species.
;
_journal_issue 1
_journal_name_full 'Inorganic chemistry'
_journal_page_first 167
_journal_page_last 181
_journal_paper_doi 10.1021/ic4019585
_journal_volume 53
_journal_year 2014
_chemical_formula_moiety 'C50 H54 Fe2 N10 O3, 2(B F4), 2(C3 H7 N O)'
_chemical_formula_sum 'C56 H68 B2 F8 Fe2 N12 O5'
_chemical_formula_weight 1274.54
_chemical_name_systematic
; 
 ? 
;
_space_group_IT_number 2
_symmetry_cell_setting triclinic
_symmetry_space_group_name_Hall '-P 1'
_symmetry_space_group_name_H-M 'P -1'
_atom_sites_solution_hydrogens geom
_atom_sites_solution_primary direct
_atom_sites_solution_secondary difmap
_audit_creation_method SHELXL-97
_cell_angle_alpha 72.271(2)
_cell_angle_beta 80.965(2)
_cell_angle_gamma 67.018(2)
_cell_formula_units_Z 2
_cell_length_a 13.0157(15)
_cell_length_b 13.8270(16)
_cell_length_c 18.859(2)
_cell_measurement_reflns_used 17911
_cell_measurement_temperature 100(2)
_cell_measurement_theta_max 25.96
_cell_measurement_theta_min 2.248
_cell_volume 2973.4(6)
_computing_cell_refinement 'SAINT 7.46A (Bruker-Axs,2009)'
_computing_data_collection 'APEX2 v2009.3.0 (Bruker-Axs,2009)'
_computing_data_reduction 'SAINT 7.46A (Bruker-Axs,2009)'
_computing_molecular_graphics 'Bruker SHELXTL'
_computing_publication_material 'Bruker SHELXTL'
_computing_structure_refinement 'SHELXL-97 (Sheldrick, 2008)'
_computing_structure_solution 'SHELXS-97 (Sheldrick, 2008)'
_diffrn_ambient_temperature 100(2)
_diffrn_measured_fraction_theta_full 0.991
_diffrn_measured_fraction_theta_max 0.991
_diffrn_measurement_device_type 'CCD area detector'
_diffrn_measurement_method 'phi and omega scan'
_diffrn_radiation_monochromator graphite
_diffrn_radiation_source 'fine-focus sealed tube'
_diffrn_radiation_type MoK\a
_diffrn_radiation_wavelength 0.71073
_diffrn_reflns_av_R_equivalents 0.0470
_diffrn_reflns_av_sigmaI/netI 0.0480
_diffrn_reflns_limit_h_max 15
_diffrn_reflns_limit_h_min -15
_diffrn_reflns_limit_k_max 16
_diffrn_reflns_limit_k_min -17
_diffrn_reflns_limit_l_max 23
_diffrn_reflns_limit_l_min -23
_diffrn_reflns_number 44835
_diffrn_reflns_theta_full 26.01
_diffrn_reflns_theta_max 26.01
_diffrn_reflns_theta_min 1.66
_exptl_absorpt_coefficient_mu 0.571
_exptl_absorpt_correction_T_max 0.9451
_exptl_absorpt_correction_T_min 0.7954
_exptl_absorpt_correction_type multi-scan
_exptl_absorpt_process_details 'SADABS (Sheldrick, 2009)'
_exptl_crystal_colour colorless
_exptl_crystal_density_diffrn 1.424
_exptl_crystal_density_method 'not measured'
_exptl_crystal_description block
_exptl_crystal_F_000 1324
_exptl_crystal_size_max 0.42
_exptl_crystal_size_mid 0.40
_exptl_crystal_size_min 0.10
_refine_diff_density_max 1.241
_refine_diff_density_min -0.800
_refine_diff_density_rms 0.098
_refine_ls_extinction_method none
_refine_ls_goodness_of_fit_ref 1.013
_refine_ls_hydrogen_treatment constr
_refine_ls_matrix_type fullcycle
_refine_ls_number_parameters 835
_refine_ls_number_reflns 11587
_refine_ls_number_restraints 11
_refine_ls_restrained_S_all 1.013
_refine_ls_R_factor_all 0.1290
_refine_ls_R_factor_gt 0.0728
_refine_ls_shift/su_max 0.014
_refine_ls_shift/su_mean 0.000
_refine_ls_structure_factor_coef Fsqd
_refine_ls_weighting_details 'calc w=1/[\s^2^(Fo^2^)+(0.0748P)^2^+15.5317P] where P=(Fo^2^+2Fc^2^)/3'
_refine_ls_weighting_scheme calc
_refine_ls_wR_factor_gt 0.1650
_refine_ls_wR_factor_ref 0.2235
_reflns_number_gt 7448
_reflns_number_total 11587
_reflns_threshold_expression >2sigma(I)
_cod_data_source_file ic4019585_si_002.cif
_cod_data_source_block 62
_cod_original_sg_symbol_H-M P-1
_cod_database_code 4337461

loop_
_symmetry_equiv_pos_as_xyz
'x, y, z'
'-x, -y, -z'

loop_
_atom_site_label
_atom_site_type_symbol
_atom_site_fract_x
_atom_site_fract_y
_atom_site_fract_z
_atom_site_U_iso_or_equiv
_atom_site_adp_type
_atom_site_occupancy
_atom_site_symmetry_multiplicity
_atom_site_calc_flag
_atom_site_refinement_flags
_atom_site_disorder_assembly
_atom_site_disorder_group
C1 C 0.3209(4) 0.6593(4) 0.2958(3) 0.037 Uani 1 1 d . . .
H1 H 0.3387 0.5788 0.3096 0.044 Uiso 1 1 calc R . .
C2 C 0.3618(5) 0.6885(5) 0.3556(3) 0.047 Uani 1 1 d . . .
H2A H 0.4389 0.6371 0.3677 0.056 Uiso 1 1 calc R . .
H2B H 0.3638 0.7628 0.3355 0.056 Uiso 1 1 calc R . .
C3 C 0.3102(5) 0.5731(4) 0.4739(3) 0.045 Uani 1 1 d . . .
H3A H 0.3633 0.5564 0.5121 0.054 Uiso 1 1 calc R . .
H3B H 0.3428 0.5187 0.4447 0.054 Uiso 1 1 calc R . .
C4 C 0.2016(5) 0.5686(4) 0.5103(3) 0.043 Uani 1 1 d . A .
C5 C 0.0223(5) 0.6034(4) 0.5255(3) 0.041 Uani 1 1 d . . .
C6 C -0.0917(5) 0.6436(5) 0.5187(3) 0.047 Uani 1 1 d . . .
H6 H -0.1253 0.6976 0.4753 0.056 Uiso 1 1 calc R . .
C7 C -0.1561(6) 0.6028(5) 0.5772(3) 0.059 Uani 1 1 d . . .
H7 H -0.2350 0.6297 0.5743 0.071 Uiso 1 1 calc R . .
C8 C -0.1049(7) 0.5219(6) 0.6406(4) 0.067 Uani 1 1 d . . .
H8 H -0.1502 0.4946 0.6797 0.081 Uiso 1 1 calc R . .
C9 C 0.0073(7) 0.4816(5) 0.6476(3) 0.063 Uani 1 1 d . . .
H9 H 0.0409 0.4268 0.6906 0.075 Uiso 1 1 calc R . .
C10 C 0.0720(6) 0.5238(4) 0.5889(3) 0.049 Uani 1 1 d . A .
C11A C 0.2764(10) 0.4322(6) 0.6312(6) 0.049 Uani 0.59 1 d PD A 1
H11A H 0.2435 0.4233 0.6827 0.058 Uiso 0.59 1 calc PR A 1
H11B H 0.3301 0.4687 0.6265 0.058 Uiso 0.59 1 calc PR A 1
C11B C 0.2702(14) 0.4086(8) 0.6262(8) 0.049 Uani 0.41 1 d PD A 2
H11C H 0.3446 0.3881 0.6003 0.058 Uiso 0.41 1 calc PR A 2
H11D H 0.2475 0.3444 0.6442 0.058 Uiso 0.41 1 calc PR A 2
C12A C 0.3400(8) 0.3172(7) 0.6171(5) 0.042 Uani 0.59 1 d P A 1
H12A H 0.3805 0.3250 0.5685 0.064 Uiso 0.59 1 calc PR A 1
H12B H 0.2863 0.2833 0.6175 0.064 Uiso 0.59 1 calc PR A 1
H12C H 0.3931 0.2713 0.6563 0.064 Uiso 0.59 1 calc PR A 1
C12B C 0.2685(14) 0.4555(13) 0.6883(8) 0.058 Uani 0.41 1 d P A 2
H12D H 0.3154 0.3986 0.7279 0.087 Uiso 0.41 1 calc PR A 2
H12E H 0.1917 0.4840 0.7081 0.087 Uiso 0.41 1 calc PR A 2
H12F H 0.2975 0.5148 0.6694 0.087 Uiso 0.41 1 calc PR A 2
C13 C 0.2954(5) 0.7586(4) 0.4654(4) 0.051 Uani 1 1 d . . .
H13A H 0.2851 0.7283 0.5197 0.061 Uiso 1 1 calc R . .
H13B H 0.3693 0.7660 0.4557 0.061 Uiso 1 1 calc R . .
C14 C 0.2057(5) 0.8672(4) 0.4399(3) 0.045 Uani 1 1 d . . .
C15 C 0.0475(5) 0.9899(4) 0.3975(3) 0.043 Uani 1 1 d . . .
C16 C -0.0570(5) 1.0467(5) 0.3677(3) 0.049 Uani 1 1 d . . .
H16 H -0.0921 1.0129 0.3475 0.059 Uiso 1 1 calc R . .
C17 C -0.1078(5) 1.1543(5) 0.3685(4) 0.057 Uani 1 1 d . . .
H17 H -0.1806 1.1952 0.3502 0.068 Uiso 1 1 calc R . .
C18 C -0.0539(6) 1.2041(5) 0.3960(4) 0.061 Uani 1 1 d . . .
H18 H -0.0901 1.2793 0.3937 0.073 Uiso 1 1 calc R . .
C19 C 0.0490(6) 1.1494(5) 0.4261(4) 0.057 Uani 1 1 d . . .
H19 H 0.0842 1.1844 0.4450 0.069 Uiso 1 1 calc R . .
C20 C 0.0992(5) 1.0400(4) 0.4273(3) 0.049 Uani 1 1 d . . .
C21 C 0.2795(6) 0.9761(5) 0.4908(4) 0.059 Uani 1 1 d . . .
H21A H 0.3296 0.9041 0.5191 0.070 Uiso 1 1 calc R . .
H21B H 0.2387 1.0190 0.5268 0.070 Uiso 1 1 calc R . .
C22 C 0.3481(7) 1.0337(8) 0.4371(5) 0.090 Uani 1 1 d . . .
H22A H 0.2987 1.1005 0.4044 0.136 Uiso 1 1 calc R . .
H22B H 0.3983 0.9859 0.4070 0.136 Uiso 1 1 calc R . .
H22C H 0.3923 1.0523 0.4647 0.136 Uiso 1 1 calc R . .
C23 C 0.3782(5) 0.6934(5) 0.2217(3) 0.046 Uani 1 1 d . . .
H23A H 0.3702 0.7705 0.2117 0.055 Uiso 1 1 calc R . .
H23B H 0.4589 0.6482 0.2233 0.055 Uiso 1 1 calc R . .
C24 C 0.3708(5) 0.5683(5) 0.1545(3) 0.047 Uani 1 1 d . . .
H24A H 0.4029 0.5169 0.2020 0.057 Uiso 1 1 calc R . .
H24B H 0.4304 0.5592 0.1146 0.057 Uiso 1 1 calc R . .
C25 C 0.2764(4) 0.5442(5) 0.1366(3) 0.044 Uani 1 1 d . B .
C26 C 0.1087(5) 0.5492(4) 0.1340(3) 0.039 Uani 1 1 d . . .
C27 C -0.0074(5) 0.5739(4) 0.1399(3) 0.044 Uani 1 1 d . . .
H27 H -0.0572 0.6309 0.1606 0.052 Uiso 1 1 calc R . .
C28 C -0.0449(5) 0.5111(5) 0.1143(3) 0.051 Uani 1 1 d . . .
H28 H -0.1227 0.5248 0.1176 0.062 Uiso 1 1 calc R . .
C29 C 0.0280(6) 0.4276(5) 0.0833(4) 0.062 Uani 1 1 d . . .
H29 H -0.0019 0.3858 0.0670 0.074 Uiso 1 1 calc R . .
C30 C 0.1424(6) 0.4035(5) 0.0757(4) 0.061 Uani 1 1 d . . .
H30 H 0.1916 0.3486 0.0530 0.073 Uiso 1 1 calc R . .
C31 C 0.1803(5) 0.4656(4) 0.1035(3) 0.046 Uani 1 1 d . B .
C32A C 0.388(4) 0.393(3) 0.084(3) 0.071 Uani 0.38 1 d P B 1
H32A H 0.4383 0.4319 0.0572 0.085 Uiso 0.38 1 calc PR B 1
H32B H 0.3755 0.3545 0.0516 0.085 Uiso 0.38 1 calc PR B 1
C32B C 0.392(3) 0.3831(19) 0.080(2) 0.071 Uani 0.62 1 d P B 2
H32C H 0.3783 0.3805 0.0301 0.085 Uiso 0.62 1 calc PR B 2
H32D H 0.4528 0.4111 0.0727 0.085 Uiso 0.62 1 calc PR B 2
C33A C 0.4396(17) 0.3049(15) 0.1683(12) 0.071 Uani 0.38 1 d P B 1
H33A H 0.4974 0.2378 0.1598 0.106 Uiso 0.38 1 calc PR B 1
H33B H 0.3789 0.2873 0.2006 0.106 Uiso 0.38 1 calc PR B 1
H33C H 0.4719 0.3394 0.1925 0.106 Uiso 0.38 1 calc PR B 1
C33B C 0.4301(10) 0.2736(9) 0.1261(8) 0.071 Uani 0.62 1 d P B 2
H33D H 0.5054 0.2335 0.1088 0.106 Uiso 0.62 1 calc PR B 2
H33E H 0.3794 0.2378 0.1239 0.106 Uiso 0.62 1 calc PR B 2
H33F H 0.4319 0.2746 0.1777 0.106 Uiso 0.62 1 calc PR B 2
C34 C 0.3382(5) 0.7592(5) 0.0887(3) 0.048 Uani 1 1 d . . .
H34A H 0.3405 0.7288 0.0470 0.058 Uiso 1 1 calc R . .
H34B H 0.4083 0.7726 0.0858 0.058 Uiso 1 1 calc R . .
C35 C 0.2404(4) 0.8636(5) 0.0825(3) 0.041 Uani 1 1 d . C .
C36 C 0.0682(4) 0.9746(4) 0.0871(3) 0.038 Uani 1 1 d . . .
C37 C -0.0464(5) 1.0224(4) 0.0991(3) 0.042 Uani 1 1 d . . .
H37 H -0.0885 0.9818 0.1305 0.050 Uiso 1 1 calc R . .
C38 C -0.0965(5) 1.1314(5) 0.0633(3) 0.046 Uani 1 1 d . . .
H38 H -0.1749 1.1663 0.0699 0.055 Uiso 1 1 calc R . .
C39 C -0.0348(5) 1.1920(5) 0.0176(3) 0.048 Uani 1 1 d . . .
H39 H -0.0724 1.2672 -0.0053 0.058 Uiso 1 1 calc R . .
C40 C 0.0779(5) 1.1465(5) 0.0047(3) 0.047 Uani 1 1 d . . .
H40 H 0.1193 1.1878 -0.0267 0.056 Uiso 1 1 calc R . .
C41 C 0.1292(5) 1.0355(4) 0.0404(3) 0.041 Uani 1 1 d . C .
C42A C 0.3273(8) 1.0037(8) 0.0096(5) 0.046 Uani 0.63 1 d PD C 1
H42A H 0.3044 1.0608 -0.0378 0.055 Uiso 0.63 1 calc PR C 1
H42B H 0.3944 0.9437 -0.0018 0.055 Uiso 0.63 1 calc PR C 1
C42B C 0.3448(13) 0.9722(13) -0.0136(8) 0.046 Uani 0.37 1 d PD C 2
H42C H 0.3365 1.0500 -0.0299 0.055 Uiso 0.37 1 calc PR C 2
H42D H 0.4114 0.9321 0.0171 0.055 Uiso 0.37 1 calc PR C 2
C43A C 0.3584(7) 1.0514(7) 0.0623(5) 0.046 Uani 0.63 1 d PD C 1
H43A H 0.4168 1.0801 0.0383 0.069 Uiso 0.63 1 calc PR C 1
H43B H 0.3860 0.9942 0.1082 0.069 Uiso 0.63 1 calc PR C 1
H43C H 0.2924 1.1104 0.0744 0.069 Uiso 0.63 1 calc PR C 1
C43B C 0.3673(12) 0.9312(12) -0.0814(8) 0.046 Uani 0.37 1 d PD C 2
H43D H 0.4274 0.9513 -0.1126 0.069 Uiso 0.37 1 calc PR C 2
H43E H 0.2995 0.9636 -0.1098 0.069 Uiso 0.37 1 calc PR C 2
H43F H 0.3898 0.8516 -0.0664 0.069 Uiso 0.37 1 calc PR C 2
C44 C -0.0813(4) 0.8123(4) 0.2826(3) 0.037 Uani 1 1 d . . .
C45A C -0.2104(7) 0.8792(7) 0.2720(5) 0.035 Uani 0.65 1 d P D 1
C45B C -0.1955(14) 0.8309(15) 0.2918(10) 0.046 Uani 0.35 1 d P D 2
C46A C -0.2708(7) 0.9397(7) 0.3212(5) 0.039 Uani 0.65 1 d P D 1
H46A H -0.2336 0.9415 0.3600 0.047 Uiso 0.65 1 calc PR D 1
C46B C -0.2585(13) 0.8593(14) 0.3547(9) 0.046 Uani 0.35 1 d P D 2
H46B H -0.2227 0.8631 0.3934 0.055 Uiso 0.35 1 calc PR D 2
C47A C -0.3840(7) 0.9974(8) 0.3152(5) 0.051 Uani 0.65 1 d P D 1
H47A H -0.4242 1.0394 0.3490 0.061 Uiso 0.65 1 calc PR D 1
C47B C -0.3718(13) 0.8817(14) 0.3611(9) 0.046 Uani 0.35 1 d P D 2
H47B H -0.4136 0.9013 0.4040 0.055 Uiso 0.35 1 calc PR D 2
C48A C -0.4388(7) 0.9934(7) 0.2589(5) 0.047 Uani 0.65 1 d P D 1
H48A H -0.5171 1.0311 0.2549 0.056 Uiso 0.65 1 calc PR D 1
C48B C -0.4249(13) 0.8758(14) 0.3056(9) 0.046 Uani 0.35 1 d P D 2
H48B H -0.5031 0.8911 0.3105 0.055 Uiso 0.35 1 calc PR D 2
C49A C -0.3789(7) 0.9347(8) 0.2092(5) 0.052 Uani 0.65 1 d P D 1
H49A H -0.4156 0.9340 0.1697 0.062 Uiso 0.65 1 calc PR D 1
C49B C -0.3656(13) 0.8480(14) 0.2434(9) 0.046 Uani 0.35 1 d P D 2
H49B H -0.4026 0.8478 0.2038 0.055 Uiso 0.35 1 calc PR D 2
C50A C -0.2644(7) 0.8760(9) 0.2162(5) 0.046 Uani 0.65 1 d P D 1
H50A H -0.2239 0.8338 0.1825 0.056 Uiso 0.65 1 calc PR D 1
C50B C -0.2494(14) 0.8198(15) 0.2391(10) 0.046 Uani 0.35 1 d P D 2
H50B H -0.2069 0.7924 0.1989 0.055 Uiso 0.35 1 calc PR D 2
N1 N 0.2898(4) 0.6842(3) 0.4243(2) 0.039 Uani 1 1 d . D .
N2 N 0.1058(4) 0.6302(3) 0.4772(2) 0.039 Uani 1 1 d . A .
N3 N 0.1855(5) 0.5029(3) 0.5776(2) 0.049 Uani 1 1 d D . .
N4 N 0.1165(4) 0.8812(3) 0.4065(3) 0.043 Uani 1 1 d . D .
N5 N 0.1991(4) 0.9606(4) 0.4533(3) 0.050 Uani 1 1 d . . .
N6 N 0.3285(3) 0.6805(4) 0.1606(2) 0.042 Uani 1 1 d . D .
N7 N 0.1706(4) 0.5979(4) 0.1549(2) 0.038 Uani 1 1 d . B .
N8 N 0.2878(4) 0.4646(4) 0.1053(3) 0.048 Uani 1 1 d . . .
N9 N 0.1415(3) 0.8671(3) 0.1133(2) 0.037 Uani 1 1 d . C .
N10 N 0.2386(4) 0.9625(4) 0.0381(2) 0.048 Uani 1 1 d . . .
O1 O 0.2028(3) 0.7155(3) 0.29029(19) 0.039 Uani 1 1 d . D .
O2 O -0.0403(3) 0.8106(3) 0.3393(2) 0.046 Uani 1 1 d . D .
O3 O -0.0262(3) 0.7735(3) 0.23014(19) 0.039 Uani 1 1 d . D .
Fe1 Fe 0.11466(6) 0.74753(6) 0.37988(4) 0.037 Uani 1 1 d . . .
Fe2 Fe 0.14013(6) 0.72946(6) 0.19637(4) 0.036 Uani 1 1 d . . .
C54 C 0.0608(7) 1.1559(7) 0.1979(5) 0.090 Uani 1 1 d . . .
H54A H 0.0289 1.1896 0.2390 0.136 Uiso 0.28 1 calc PR E 1
H54B H 0.0260 1.1041 0.1989 0.136 Uiso 0.28 1 calc PR E 1
H54C H 0.0468 1.2126 0.1504 0.136 Uiso 0.28 1 calc PR E 1
H54D H -0.0008 1.1927 0.2290 0.136 Uiso 0.72 1 calc PR E 2
H54E H 0.0463 1.0965 0.1885 0.136 Uiso 0.72 1 calc PR E 2
H54F H 0.0668 1.2083 0.1504 0.136 Uiso 0.72 1 calc PR E 2
C55A C 0.276(3) 1.145(3) 0.209(2) 0.090 Uani 0.28 1 d P E 1
H55A H 0.2679 1.2047 0.1639 0.136 Uiso 0.28 1 calc PR E 1
H55B H 0.3539 1.0940 0.2123 0.136 Uiso 0.28 1 calc PR E 1
H55C H 0.2547 1.1738 0.2529 0.136 Uiso 0.28 1 calc PR E 1
C55B C 0.1972(11) 1.1900(10) 0.2533(7) 0.090 Uani 0.72 1 d P E 2
H55D H 0.2102 1.2418 0.2075 0.136 Uiso 0.72 1 calc PR E 2
H55E H 0.2666 1.1494 0.2801 0.136 Uiso 0.72 1 calc PR E 2
H55F H 0.1394 1.2297 0.2850 0.136 Uiso 0.72 1 calc PR E 2
C56A C 0.239(2) 0.976(2) 0.2297(15) 0.060 Uani 0.28 1 d P E 1
H56A H 0.2266 0.9228 0.2133 0.072 Uiso 0.28 1 calc PR E 1
C56B C 0.2185(8) 1.0080(8) 0.2515(6) 0.060 Uani 0.72 1 d P E 2
H56B H 0.1768 0.9672 0.2469 0.072 Uiso 0.72 1 calc PR E 2
N12A N 0.2042(16) 1.0874(16) 0.2072(11) 0.055 Uani 0.28 1 d P E 1
N12B N 0.1601(6) 1.1136(6) 0.2345(4) 0.055 Uani 0.72 1 d P E 2
O5A O 0.311(2) 0.970(2) 0.2961(13) 0.090 Uani 0.28 1 d P E 1
O5B O 0.3118(8) 0.9503(8) 0.2715(5) 0.090 Uani 0.72 1 d P E 2
C51 C -0.2967(8) 1.2289(6) 0.2013(4) 0.080 Uani 1 1 d . . .
H51A H -0.2198 1.1785 0.2120 0.119 Uiso 1 1 calc R . .
H51B H -0.3280 1.2051 0.1686 0.119 Uiso 1 1 calc R . .
H51C H -0.3419 1.2295 0.2479 0.119 Uiso 1 1 calc R . .
C52 C -0.2752(7) 1.3934(6) 0.2109(5) 0.080 Uani 1 1 d . . .
H52A H -0.3247 1.3909 0.2558 0.121 Uiso 1 1 calc R . .
H52B H -0.2890 1.4695 0.1831 0.121 Uiso 1 1 calc R . .
H52C H -0.1972 1.3574 0.2252 0.121 Uiso 1 1 calc R . .
C53 C -0.3179(5) 1.3857(5) 0.0929(5) 0.067 Uani 1 1 d . . .
H53 H -0.3166 1.4572 0.0737 0.081 Uiso 1 1 calc R . .
N11 N -0.2970(5) 1.3377(4) 0.1646(3) 0.064 Uani 1 1 d . . .
O4 O -0.3390(4) 1.3456(4) 0.0489(3) 0.071 Uani 1 1 d . . .
B1 B 0.5125(6) 0.3403(6) 0.3829(4) 0.058 Uani 1 1 d D . .
F1A F 0.6153(10) 0.2606(10) 0.3752(8) 0.073 Uani 0.41 1 d P F 1
F1B F 0.5936(7) 0.2426(7) 0.3802(6) 0.073 Uani 0.59 1 d P F 2
F2A F 0.446(2) 0.320(4) 0.4468(13) 0.099 Uani 0.41 1 d PD F 1
F2B F 0.4543(16) 0.315(3) 0.4502(9) 0.099 Uani 0.59 1 d PD F 2
F3A F 0.5354(12) 0.4210(11) 0.3992(6) 0.072 Uani 0.41 1 d PD F 1
F3B F 0.5519(8) 0.4214(8) 0.3807(5) 0.072 Uani 0.59 1 d PD F 2
F4A F 0.4677(8) 0.3712(9) 0.3122(6) 0.073 Uani 0.41 1 d PD F 1
F4B F 0.4312(6) 0.3819(7) 0.3317(4) 0.073 Uani 0.59 1 d PD F 2
B2A B 0.3540(8) 1.2843(8) -0.1148(6) 0.041 Uani 0.63 1 d PD G 1
B2B B 0.3540(14) 1.2593(14) -0.0654(11) 0.041 Uani 0.37 1 d PD G 2
F5A F 0.445(2) 1.183(2) -0.103(2) 0.060 Uani 0.63 1 d PD G 1
F5B F 0.441(4) 1.185(4) -0.101(4) 0.060 Uani 0.37 1 d PD G 2
F6A F 0.3930(5) 1.3501(5) -0.0915(5) 0.065 Uani 0.63 1 d P G 1
F6B F 0.3604(8) 1.3627(9) -0.0861(9) 0.065 Uani 0.37 1 d P G 2
F7A F 0.3266(6) 1.3285(5) -0.1892(3) 0.069 Uani 0.63 1 d P G 1
F7B F 0.3399(10) 1.2189(8) 0.0071(6) 0.069 Uani 0.37 1 d P G 2
F8A F 0.2630(5) 1.2703(5) -0.0735(4) 0.060 Uani 0.63 1 d P G 1
F8B F 0.2585(9) 1.2670(9) -0.1033(6) 0.060 Uani 0.37 1 d P G 2

loop_
_atom_site_aniso_label
_atom_site_aniso_U_11
_atom_site_aniso_U_22
_atom_site_aniso_U_33
_atom_site_aniso_U_23
_atom_site_aniso_U_13
_atom_site_aniso_U_12
C1 0.040 0.040 0.029 0.005 -0.010 -0.020
C2 0.047 0.045 0.047 0.008 -0.017 -0.024
C3 0.064 0.024 0.039 0.004 -0.014 -0.012
C4 0.073 0.021 0.037 -0.002 -0.002 -0.022
C5 0.067 0.030 0.038 -0.012 0.005 -0.030
C6 0.069 0.043 0.046 -0.016 0.004 -0.039
C7 0.085 0.061 0.056 -0.028 0.019 -0.051
C8 0.115 0.063 0.047 -0.015 0.020 -0.065
C9 0.115 0.041 0.043 -0.009 0.010 -0.048
C10 0.088 0.032 0.036 -0.010 0.005 -0.033
C11A 0.090 0.012 0.044 0.000 -0.003 -0.024
C11B 0.090 0.012 0.044 0.000 -0.003 -0.024
C12A 0.048 0.027 0.043 0.007 -0.016 -0.011
C12B 0.073 0.062 0.051 -0.002 -0.033 -0.035
C13 0.065 0.029 0.061 -0.002 -0.032 -0.016
C14 0.059 0.029 0.052 0.000 -0.024 -0.021
C15 0.049 0.032 0.051 -0.003 -0.014 -0.020
C16 0.050 0.041 0.061 -0.013 -0.014 -0.018
C17 0.050 0.047 0.078 -0.019 -0.018 -0.014
C18 0.067 0.041 0.077 -0.022 -0.017 -0.012
C19 0.064 0.036 0.081 -0.017 -0.022 -0.020
C20 0.058 0.031 0.059 -0.001 -0.023 -0.019
C21 0.068 0.039 0.077 -0.008 -0.036 -0.022
C22 0.064 0.134 0.105 -0.045 -0.014 -0.055
C23 0.039 0.047 0.045 0.009 -0.011 -0.022
C24 0.040 0.049 0.039 0.007 -0.007 -0.015
C25 0.034 0.043 0.041 0.011 -0.006 -0.016
C26 0.046 0.035 0.033 0.009 -0.012 -0.021
C27 0.046 0.038 0.041 0.005 -0.008 -0.018
C28 0.048 0.045 0.059 0.007 -0.021 -0.024
C29 0.062 0.035 0.087 -0.001 -0.030 -0.018
C30 0.061 0.034 0.077 -0.001 -0.020 -0.011
C31 0.045 0.030 0.049 0.007 -0.013 -0.009
C32A 0.054 0.039 0.099 -0.010 -0.001 -0.005
C32B 0.054 0.039 0.099 -0.010 -0.001 -0.005
C33A 0.054 0.039 0.099 -0.010 -0.001 -0.005
C33B 0.054 0.039 0.099 -0.010 -0.001 -0.005
C34 0.036 0.058 0.037 0.013 -0.006 -0.022
C35 0.038 0.049 0.036 0.005 -0.010 -0.025
C36 0.044 0.042 0.029 0.001 -0.006 -0.024
C37 0.050 0.038 0.036 -0.003 -0.003 -0.020
C38 0.051 0.039 0.044 -0.001 -0.012 -0.016
C39 0.058 0.033 0.047 0.004 -0.019 -0.014
C40 0.060 0.043 0.038 0.010 -0.014 -0.030
C41 0.045 0.042 0.038 0.006 -0.013 -0.025
C42A 0.037 0.045 0.051 0.001 0.000 -0.022
C42B 0.037 0.045 0.051 0.001 0.000 -0.022
C43A 0.037 0.045 0.051 0.001 0.000 -0.022
C43B 0.037 0.045 0.051 0.001 0.000 -0.022
C44 0.039 0.038 0.040 -0.005 0.000 -0.025
C45A 0.029 0.038 0.040 -0.006 -0.001 -0.018
C45B 0.036 0.053 0.051 -0.014 -0.011 -0.015
C46A 0.035 0.045 0.042 -0.008 -0.008 -0.019
C46B 0.036 0.053 0.051 -0.014 -0.011 -0.015
C47A 0.042 0.059 0.062 -0.024 0.003 -0.025
C47B 0.036 0.053 0.051 -0.014 -0.011 -0.015
C48A 0.033 0.050 0.059 -0.017 -0.003 -0.015
C48B 0.036 0.053 0.051 -0.014 -0.011 -0.015
C49A 0.039 0.065 0.049 -0.012 -0.004 -0.019
C49B 0.036 0.053 0.051 -0.014 -0.011 -0.015
C50A 0.031 0.066 0.047 -0.025 -0.008 -0.012
C50B 0.036 0.053 0.051 -0.014 -0.011 -0.015
N1 0.053 0.031 0.034 0.006 -0.015 -0.022
N2 0.056 0.030 0.036 -0.003 -0.007 -0.024
N3 0.079 0.026 0.035 -0.004 -0.001 -0.018
N4 0.051 0.027 0.050 0.003 -0.023 -0.017
N5 0.058 0.035 0.062 -0.005 -0.027 -0.020
N6 0.033 0.046 0.035 0.009 -0.004 -0.016
N7 0.037 0.043 0.032 0.004 -0.007 -0.019
N8 0.043 0.036 0.054 0.003 -0.005 -0.014
N9 0.031 0.037 0.037 0.005 -0.008 -0.017
N10 0.046 0.054 0.039 0.016 -0.009 -0.033
O1 0.040 0.038 0.036 0.006 -0.010 -0.022
O2 0.051 0.052 0.046 -0.013 -0.010 -0.026
O3 0.035 0.049 0.034 -0.002 0.000 -0.023
Fe1 0.047 0.032 0.035 0.000 -0.009 -0.022
Fe2 0.035 0.039 0.031 0.005 -0.006 -0.020
C54 0.088 0.078 0.098 0.020 -0.034 -0.044
C55A 0.088 0.078 0.098 0.020 -0.034 -0.044
C55B 0.088 0.078 0.098 0.020 -0.034 -0.044
C56A 0.053 0.048 0.069 0.002 -0.010 -0.020
C56B 0.053 0.048 0.069 0.002 -0.010 -0.020
N12A 0.047 0.051 0.058 0.005 -0.007 -0.023
N12B 0.047 0.051 0.058 0.005 -0.007 -0.023
O5A 0.088 0.078 0.098 0.020 -0.034 -0.044
O5B 0.088 0.078 0.098 0.020 -0.034 -0.044
C51 0.121 0.053 0.071 -0.019 0.021 -0.046
C52 0.082 0.047 0.110 -0.006 -0.016 -0.027
C53 0.047 0.037 0.106 -0.011 0.003 -0.013
N11 0.069 0.043 0.076 -0.010 0.004 -0.024
O4 0.065 0.043 0.090 -0.005 0.006 -0.016
B1 0.057 0.051 0.057 0.000 -0.025 -0.014
F1A 0.068 0.055 0.080 -0.009 -0.040 0.000
F1B 0.068 0.055 0.080 -0.009 -0.040 0.000
F2A 0.081 0.092 0.109 -0.003 -0.004 -0.034
F2B 0.081 0.092 0.109 -0.003 -0.004 -0.034
F3A 0.073 0.080 0.074 -0.015 -0.011 -0.042
F3B 0.073 0.080 0.074 -0.015 -0.011 -0.042
F4A 0.068 0.055 0.080 -0.009 -0.040 0.000
F4B 0.068 0.055 0.080 -0.009 -0.040 0.000
B2A 0.037 0.035 0.051 -0.007 -0.008 -0.014
B2B 0.037 0.035 0.051 -0.007 -0.008 -0.014
F5A 0.041 0.055 0.080 -0.013 -0.006 -0.015
F5B 0.041 0.055 0.080 -0.013 -0.006 -0.015
F6A 0.050 0.030 0.109 -0.017 -0.027 -0.001
F6B 0.050 0.030 0.109 -0.017 -0.027 -0.001
F7A 0.099 0.047 0.056 -0.005 -0.025 -0.019
F7B 0.099 0.047 0.056 -0.005 -0.025 -0.019
F8A 0.041 0.055 0.080 -0.013 -0.006 -0.015
F8B 0.041 0.055 0.080 -0.013 -0.006 -0.015

loop_
_atom_type_symbol
_atom_type_description
_atom_type_scat_dispersion_real
_atom_type_scat_dispersion_imag
_atom_type_scat_source
C C 0.0033 0.0016 'International Tables Vol C Tables 4.2.6.8 and 6.1.1.4'
H H 0.0000 0.0000 'International Tables Vol C Tables 4.2.6.8 and 6.1.1.4'
N N 0.0061 0.0033 'International Tables Vol C Tables 4.2.6.8 and 6.1.1.4'
O O 0.0106 0.0060 'International Tables Vol C Tables 4.2.6.8 and 6.1.1.4'
B B 0.0013 0.0007 'International Tables Vol C Tables 4.2.6.8 and 6.1.1.4'
F F 0.0171 0.0103 'International Tables Vol C Tables 4.2.6.8 and 6.1.1.4'
Fe Fe 0.3463 0.8444 'International Tables Vol C Tables 4.2.6.8 and 6.1.1.4'

loop_
_geom_angle_atom_site_label_1
_geom_angle_atom_site_label_2
_geom_angle_atom_site_label_3
_geom_angle
O1 C1 C23 109.2(4)
O1 C1 C2 109.4(4)
C23 C1 C2 109.4(4)
O1 C1 H1 109.6
C23 C1 H1 109.6
C2 C1 H1 109.6
N1 C2 C1 112.4(4)
N1 C2 H2A 109.1
C1 C2 H2A 109.1
N1 C2 H2B 109.1
C1 C2 H2B 109.1
H2A C2 H2B 107.9
N1 C3 C4 108.2(4)
N1 C3 H3A 110.1
C4 C3 H3A 110.1
N1 C3 H3B 110.1
C4 C3 H3B 110.1
H3A C3 H3B 108.4
N2 C4 N3 111.4(5)
N2 C4 C3 121.7(4)
N3 C4 C3 126.9(5)
C6 C5 C10 121.2(5)
C6 C5 N2 130.4(5)
C10 C5 N2 108.4(5)
C5 C6 C7 118.0(6)
C5 C6 H6 121.0
C7 C6 H6 121.0
C6 C7 C8 120.3(7)
C6 C7 H7 119.9
C8 C7 H7 119.9
C9 C8 C7 122.0(6)
C9 C8 H8 119.0
C7 C8 H8 119.0
C8 C9 C10 117.6(6)
C8 C9 H9 121.2
C10 C9 H9 121.2
N3 C10 C5 106.1(5)
N3 C10 C9 133.0(6)
C5 C10 C9 120.9(6)
N3 C11A C12A 112.2(7)
N3 C11A H11A 109.2
C12A C11A H11A 109.2
N3 C11A H11B 109.2
C12A C11A H11B 109.2
H11A C11A H11B 107.9
N3 C11B C12B 100.6(10)
N3 C11B H11C 111.7
C12B C11B H11C 111.7
N3 C11B H11D 111.7
C12B C11B H11D 111.7
H11C C11B H11D 109.4
C11B C12B H12D 109.5
C11B C12B H12E 109.5
H12D C12B H12E 109.5
C11B C12B H12F 109.5
H12D C12B H12F 109.5
H12E C12B H12F 109.5
C14 C13 N1 108.8(4)
C14 C13 H13A 109.9
N1 C13 H13A 109.9
C14 C13 H13B 109.9
N1 C13 H13B 109.9
H13A C13 H13B 108.3
N4 C14 N5 111.9(5)
N4 C14 C13 122.7(5)
N5 C14 C13 125.2(5)
C16 C15 N4 130.1(5)
C16 C15 C20 121.3(5)
N4 C15 C20 108.5(5)
C17 C16 C15 117.2(5)
C17 C16 H16 121.4
C15 C16 H16 121.4
C16 C17 C18 120.9(6)
C16 C17 H17 119.6
C18 C17 H17 119.6
C19 C18 C17 122.9(6)
C19 C18 H18 118.5
C17 C18 H18 118.5
C18 C19 C20 116.4(6)
C18 C19 H19 121.8
C20 C19 H19 121.8
N5 C20 C19 132.7(5)
N5 C20 C15 106.1(5)
C19 C20 C15 121.2(5)
N5 C21 C22 112.2(6)
N5 C21 H21A 109.2
C22 C21 H21A 109.2
N5 C21 H21B 109.2
C22 C21 H21B 109.2
H21A C21 H21B 107.9
C21 C22 H22A 109.5
C21 C22 H22B 109.5
H22A C22 H22B 109.5
C21 C22 H22C 109.5
H22A C22 H22C 109.5
H22B C22 H22C 109.5
N6 C23 C1 110.6(4)
N6 C23 H23A 109.5
C1 C23 H23A 109.5
N6 C23 H23B 109.5
C1 C23 H23B 109.5
H23A C23 H23B 108.1
N6 C24 C25 109.0(4)
N6 C24 H24A 109.9
C25 C24 H24A 109.9
N6 C24 H24B 109.9
C25 C24 H24B 109.9
H24A C24 H24B 108.3
N7 C25 N8 113.0(5)
N7 C25 C24 121.6(5)
N8 C25 C24 125.3(5)
C31 C26 N7 109.4(5)
C31 C26 C27 121.0(5)
N7 C26 C27 129.6(5)
C28 C27 C26 116.4(6)
C28 C27 H27 121.8
C26 C27 H27 121.8
C27 C28 C29 121.9(6)
C27 C28 H28 119.0
C29 C28 H28 119.0
C30 C29 C28 122.5(6)
C30 C29 H29 118.8
C28 C29 H29 118.8
C29 C30 C31 115.3(6)
C29 C30 H30 122.3
C31 C30 H30 122.3
C26 C31 C30 122.8(6)
C26 C31 N8 105.9(5)
C30 C31 N8 131.2(6)
N8 C32A C33A 102(3)
N8 C32A H32A 111.3
C33A C32A H32A 111.3
N8 C32A H32B 111.3
C33A C32A H32B 111.3
H32A C32A H32B 109.2
C33B C32B N8 118(2)
C33B C32B H32C 107.8
N8 C32B H32C 107.8
C33B C32B H32D 107.8
N8 C32B H32D 107.8
H32C C32B H32D 107.2
C32B C33B H33D 109.5
C32B C33B H33E 109.5
H33D C33B H33E 109.5
C32B C33B H33F 109.5
H33D C33B H33F 109.5
H33E C33B H33F 109.5
N6 C34 C35 109.3(4)
N6 C34 H34A 109.8
C35 C34 H34A 109.8
N6 C34 H34B 109.8
C35 C34 H34B 109.8
H34A C34 H34B 108.3
N9 C35 N10 112.4(5)
N9 C35 C34 122.4(5)
N10 C35 C34 124.7(5)
C37 C36 N9 130.7(5)
C37 C36 C41 120.8(5)
N9 C36 C41 108.5(5)
C38 C37 C36 117.1(5)
C38 C37 H37 121.5
C36 C37 H37 121.5
C37 C38 C39 121.7(6)
C37 C38 H38 119.1
C39 C38 H38 119.1
C40 C39 C38 122.1(5)
C40 C39 H39 118.9
C38 C39 H39 118.9
C39 C40 C41 116.5(5)
C39 C40 H40 121.8
C41 C40 H40 121.8
N10 C41 C40 132.4(5)
N10 C41 C36 105.8(4)
C40 C41 C36 121.8(5)
N10 C42A C43A 114.3(7)
N10 C42A H42A 108.7
C43A C42A H42A 108.7
N10 C42A H42B 108.7
C43A C42A H42B 108.7
H42A C42A H42B 107.6
C43B C42B N10 117.0(11)
C43B C42B H42C 108.1
N10 C42B H42C 108.1
C43B C42B H42D 108.1
N10 C42B H42D 108.1
H42C C42B H42D 107.3
C42B C43B H43D 109.5
C42B C43B H43E 109.5
H43D C43B H43E 109.5
C42B C43B H43F 109.5
H43D C43B H43F 109.5
H43E C43B H43F 109.5
O3 C44 O2 125.2(5)
O3 C44 C45B 118.8(8)
O2 C44 C45B 113.5(8)
O3 C44 C45A 116.9(5)
O2 C44 C45A 117.6(5)
C45B C44 C45A 23.3(7)
C50A C45A C46A 119.3(8)
C50A C45A C44 121.4(7)
C46A C45A C44 119.2(7)
C50B C45B C44 120.5(15)
C50B C45B C46B 117.7(15)
C44 C45B C46B 121.8(14)
C47A C46A C45A 121.4(8)
C47A C46A H46A 119.3
C45A C46A H46A 119.3
C47B C46B C45B 120.8(15)
C47B C46B H46B 119.6
C45B C46B H46B 119.6
C46A C47A C48A 119.3(9)
C46A C47A H47A 120.4
C48A C47A H47A 120.4
C46B C47B C48B 120.3(16)
C46B C47B H47B 119.9
C48B C47B H47B 119.9
C49A C48A C47A 119.6(8)
C49A C48A H48A 120.2
C47A C48A H48A 120.2
C49B C48B C47B 120.4(15)
C49B C48B H48B 119.8
C47B C48B H48B 119.8
C48A C49A C50A 120.5(9)
C48A C49A H49A 119.8
C50A C49A H49A 119.8
C48B C49B C50B 118.8(15)
C48B C49B H49B 120.6
C50B C49B H49B 120.6
C45A C50A C49A 119.9(9)
C45A C50A H50A 120.0
C49A C50A H50A 120.0
C45B C50B C49B 121.5(17)
C45B C50B H50B 119.2
C49B C50B H50B 119.2
C2 N1 C3 114.4(4)
C2 N1 C13 111.1(4)
C3 N1 C13 111.2(4)
C2 N1 Fe1 102.8(3)
C3 N1 Fe1 107.2(3)
C13 N1 Fe1 109.6(3)
C4 N2 C5 106.5(4)
C4 N2 Fe1 115.8(4)
C5 N2 Fe1 137.2(4)
C4 N3 C10 107.6(5)
C4 N3 C11B 128.7(8)
C10 N3 C11B 122.7(8)
C4 N3 C11A 123.7(7)
C10 N3 C11A 128.4(6)
C11B N3 C11A 15.5(5)
C14 N4 C15 106.1(4)
C14 N4 Fe1 116.9(4)
C15 N4 Fe1 137.0(3)
C14 N5 C20 107.4(4)
C14 N5 C21 127.6(5)
C20 N5 C21 124.9(5)
C24 N6 C34 112.2(5)
C24 N6 C23 113.5(4)
C34 N6 C23 111.5(4)
C24 N6 Fe2 108.7(3)
C34 N6 Fe2 107.2(3)
C23 N6 Fe2 103.2(3)
C25 N7 C26 105.2(5)
C25 N7 Fe2 116.9(4)
C26 N7 Fe2 137.7(4)
C25 N8 C32A 126(2)
C25 N8 C31 106.5(5)
C32A N8 C31 128(2)
C25 N8 C32B 130.1(13)
C32A N8 C32B 4(3)
C31 N8 C32B 123.4(13)
C35 N9 C36 106.3(4)
C35 N9 Fe2 115.4(3)
C36 N9 Fe2 137.2(3)
C35 N10 C41 107.0(4)
C35 N10 C42A 131.3(6)
C41 N10 C42A 119.4(6)
C35 N10 C42B 120.2(7)
C41 N10 C42B 131.9(7)
C42A N10 C42B 24.7(6)
C1 O1 Fe1 118.1(3)
C1 O1 Fe2 115.8(3)
Fe1 O1 Fe2 125.09(18)
C44 O2 Fe1 135.8(4)
C44 O3 Fe2 133.0(3)
O1 Fe1 O2 98.93(15)
O1 Fe1 N4 115.68(17)
O2 Fe1 N4 99.97(16)
O1 Fe1 N2 124.24(16)
O2 Fe1 N2 104.50(17)
N4 Fe1 N2 109.04(17)
O1 Fe1 N1 81.21(15)
O2 Fe1 N1 177.36(15)
N4 Fe1 N1 77.64(16)
N2 Fe1 N1 77.48(16)
O1 Fe2 O3 98.82(15)
O1 Fe2 N9 112.88(15)
O3 Fe2 N9 101.79(15)
O1 Fe2 N7 123.01(15)
O3 Fe2 N7 103.93(16)
N9 Fe2 N7 112.40(17)
O1 Fe2 N6 79.94(15)
O3 Fe2 N6 178.74(16)
N9 Fe2 N6 78.52(15)
N7 Fe2 N6 77.03(17)
N12B C54 N12A 25.2(7)
N12B C54 H54A 84.6
N12A C54 H54A 109.5
N12B C54 H54B 116.6
N12A C54 H54B 109.5
H54A C54 H54B 109.5
N12B C54 H54C 123.5
N12A C54 H54C 109.5
H54A C54 H54C 109.5
H54B C54 H54C 109.5
N12B C54 H54D 109.5
N12A C54 H54D 134.6
H54A C54 H54D 25.9
H54B C54 H54D 91.5
H54C C54 H54D 99.9
N12B C54 H54E 109.5
N12A C54 H54E 96.2
H54A C54 H54E 126.7
H54B C54 H54E 18.0
H54C C54 H54E 104.2
H54D C54 H54E 109.5
N12B C54 H54F 109.5
N12A C54 H54F 95.5
H54A C54 H54F 113.4
H54B C54 H54F 118.5
H54C C54 H54F 14.3
H54D C54 H54F 109.5
H54E C54 H54F 109.5
N12B C55B H55D 109.5
N12B C55B H55E 109.5
H55D C55B H55E 109.5
N12B C55B H55F 109.5
H55D C55B H55F 109.5
H55E C55B H55F 109.5
N12A C56A O5A 91(2)
N12A C56A H56A 134.3
O5A C56A H56A 134.3
O5B C56B N12B 135.7(10)
O5B C56B H56B 112.1
N12B C56B H56B 112.1
C56A N12A C55A 122(2)
C56A N12A C54 115.3(16)
C55A N12A C54 121(2)
C56B N12B C54 120.5(8)
C56B N12B C55B 121.6(9)
C54 N12B C55B 118.0(8)
N11 C51 H51A 109.5
N11 C51 H51B 109.5
H51A C51 H51B 109.5
N11 C51 H51C 109.5
H51A C51 H51C 109.5
H51B C51 H51C 109.5
N11 C52 H52A 109.5
N11 C52 H52B 109.5
H52A C52 H52B 109.5
N11 C52 H52C 109.5
H52A C52 H52C 109.5
H52B C52 H52C 109.5
O4 C53 N11 126.0(6)
O4 C53 H53 117.0
N11 C53 H53 117.0
C53 N11 C52 121.0(6)
C53 N11 C51 122.8(6)
C52 N11 C51 116.1(6)
F1B B1 F4B 115.8(8)
F1B B1 F1A 17.9(6)
F4B B1 F1A 123.0(9)
F1B B1 F3A 122.0(9)
F4B B1 F3A 112.7(9)
F1A B1 F3A 105.6(9)
F1B B1 F3B 114.7(7)
F4B B1 F3B 108.7(7)
F1A B1 F3B 97.0(8)
F3A B1 F3B 15.7(6)
F1B B1 F2A 107(2)
F4B B1 F2A 97.9(15)
F1A B1 F2A 118.5(18)
F3A B1 F2A 96(3)
F3B B1 F2A 112(3)
F1B B1 F2B 103.4(15)
F4B B1 F2B 102.7(12)
F1A B1 F2B 114.5(14)
F3A B1 F2B 95.1(18)
F3B B1 F2B 110.7(18)
F2A B1 F2B 5(2)
F1B B1 F4A 99.5(8)
F4B B1 F4A 22.8(5)
F1A B1 F4A 102.5(9)
F3A B1 F4A 114.5(9)
F3B B1 F4A 104.7(8)
F2A B1 F4A 119.1(17)
F2B B1 F4A 123.8(13)
F8A B2A F7A 108.6(8)
F8A B2A F6A 112.4(9)
F7A B2A F6A 110.8(8)
F8A B2A F5A 109.4(17)
F7A B2A F5A 112.1(19)
F6A B2A F5A 103.5(19)
F7B B2B F6B 115.0(15)
F7B B2B F5B 114(3)
F6B B2B F5B 112(3)
F7B B2B F8B 108.6(13)
F6B B2B F8B 107.4(13)
F5B B2B F8B 97(3)

loop_
_geom_bond_atom_site_label_1
_geom_bond_atom_site_label_2
_geom_bond_distance
C1 O1 1.431(6)
C1 C23 1.509(7)
C1 C2 1.533(7)
C1 H1 1.0000
C2 N1 1.475(7)
C2 H2A 0.9900
C2 H2B 0.9900
C3 N1 1.480(6)
C3 C4 1.486(8)
C3 H3A 0.9900
C3 H3B 0.9900
C4 N2 1.327(7)
C4 N3 1.358(6)
C5 C6 1.378(8)
C5 C10 1.394(8)
C5 N2 1.396(7)
C6 C7 1.392(8)
C6 H6 0.9500
C7 C8 1.407(10)
C7 H7 0.9500
C8 C9 1.357(10)
C8 H8 0.9500
C9 C10 1.405(8)
C9 H9 0.9500
C10 N3 1.384(8)
C11A N3 1.498(10)
C11A C12A 1.564(13)
C11A H11A 0.9900
C11A H11B 0.9900
C11B N3 1.490(13)
C11B C12B 1.49(2)
C11B H11C 0.9900
C11B H11D 0.9900
C12A H12A 0.9800
C12A H12B 0.9800
C12A H12C 0.9800
C12B H12D 0.9800
C12B H12E 0.9800
C12B H12F 0.9800
C13 C14 1.488(8)
C13 N1 1.492(7)
C13 H13A 0.9900
C13 H13B 0.9900
C14 N4 1.328(7)
C14 N5 1.358(7)
C15 C16 1.386(8)
C15 N4 1.390(7)
C15 C20 1.403(7)
C16 C17 1.376(8)
C16 H16 0.9500
C17 C18 1.394(9)
C17 H17 0.9500
C18 C19 1.369(9)
C18 H18 0.9500
C19 C20 1.388(8)
C19 H19 0.9500
C20 N5 1.377(7)
C21 N5 1.463(7)
C21 C22 1.495(11)
C21 H21A 0.9900
C21 H21B 0.9900
C22 H22A 0.9800
C22 H22B 0.9800
C22 H22C 0.9800
C23 N6 1.491(7)
C23 H23A 0.9900
C23 H23B 0.9900
C24 N6 1.465(8)
C24 C25 1.500(8)
C24 H24A 0.9900
C24 H24B 0.9900
C25 N7 1.332(7)
C25 N8 1.352(8)
C26 C31 1.389(8)
C26 N7 1.394(7)
C26 C27 1.407(8)
C27 C28 1.375(8)
C27 H27 0.9500
C28 C29 1.397(9)
C28 H28 0.9500
C29 C30 1.387(9)
C29 H29 0.9500
C30 C31 1.393(9)
C30 H30 0.9500
C31 N8 1.399(7)
C32A N8 1.38(4)
C32A C33A 1.73(6)
C32A H32A 0.9900
C32A H32B 0.9900
C32B C33B 1.43(3)
C32B N8 1.51(2)
C32B H32C 0.9900
C32B H32D 0.9900
C33A H33A 0.9800
C33A H33B 0.9800
C33A H33C 0.9800
C33B H33D 0.9800
C33B H33E 0.9800
C33B H33F 0.9800
C34 N6 1.482(6)
C34 C35 1.493(8)
C34 H34A 0.9900
C34 H34B 0.9900
C35 N9 1.315(7)
C35 N10 1.363(7)
C36 C37 1.389(8)
C36 N9 1.399(7)
C36 C41 1.402(7)
C37 C38 1.380(7)
C37 H37 0.9500
C38 C39 1.400(8)
C38 H38 0.9500
C39 C40 1.366(8)
C39 H39 0.9500
C40 C41 1.402(7)
C40 H40 0.9500
C41 N10 1.391(7)
C42A N10 1.441(9)
C42A C43A 1.525(11)
C42A H42A 0.9900
C42A H42B 0.9900
C42B C43B 1.497(15)
C42B N10 1.587(15)
C42B H42C 0.9900
C42B H42D 0.9900
C43A H43A 0.9800
C43A H43B 0.9800
C43A H43C 0.9800
C43B H43D 0.9800
C43B H43E 0.9800
C43B H43F 0.9800
C44 O3 1.257(6)
C44 O2 1.258(6)
C44 C45B 1.397(17)
C44 C45A 1.580(10)
C45A C50A 1.374(11)
C45A C46A 1.382(12)
C45B C50B 1.38(2)
C45B C46B 1.40(2)
C46A C47A 1.378(12)
C46A H46A 0.9500
C46B C47B 1.38(2)
C46B H46B 0.9500
C47A C48A 1.394(12)
C47A H47A 0.9500
C47B C48B 1.38(2)
C47B H47B 0.9500
C48A C49A 1.373(13)
C48A H48A 0.9500
C48B C49B 1.37(2)
C48B H48B 0.9500
C49A C50A 1.396(12)
C49A H49A 0.9500
C49B C50B 1.40(2)
C49B H49B 0.9500
C50A H50A 0.9500
C50B H50B 0.9500
N1 Fe1 2.293(4)
N2 Fe1 2.069(4)
N4 Fe1 2.066(4)
N6 Fe2 2.321(4)
N7 Fe2 2.070(5)
N9 Fe2 2.068(4)
O1 Fe1 1.954(4)
O1 Fe2 1.991(3)
O2 Fe1 2.029(4)
O3 Fe2 2.059(3)
C54 N12B 1.391(10)
C54 N12A 1.74(2)
C54 H54A 0.9800
C54 H54B 0.9800
C54 H54C 0.9800
C54 H54D 0.9800
C54 H54E 0.9800
C54 H54F 0.9800
C55A N12A 1.45(3)
C55A H55A 0.9800
C55A H55B 0.9800
C55A H55C 0.9800
C55B N12B 1.467(14)
C55B H55D 0.9800
C55B H55E 0.9800
C55B H55F 0.9800
C56A N12A 1.37(3)
C56A O5A 1.64(4)
C56A H56A 0.9500
C56B O5B 1.208(13)
C56B N12B 1.318(12)
C56B H56B 0.9500
C51 N11 1.451(8)
C51 H51A 0.9800
C51 H51B 0.9800
C51 H51C 0.9800
C52 N11 1.447(10)
C52 H52A 0.9800
C52 H52B 0.9800
C52 H52C 0.9800
C53 O4 1.243(9)
C53 N11 1.330(9)
C53 H53 0.9500
B1 F1B 1.360(12)
B1 F4B 1.375(9)
B1 F1A 1.382(15)
B1 F3A 1.389(12)
B1 F3B 1.391(10)
B1 F2A 1.392(14)
B1 F2B 1.393(12)
B1 F4A 1.415(11)
B2A F8A 1.358(12)
B2A F7A 1.390(12)
B2A F6A 1.398(12)
B2A F5A 1.42(2)
B2B F7B 1.32(2)
B2B F6B 1.40(2)
B2B F5B 1.44(2)
B2B F8B 1.48(2)

loop_
_geom_torsion_atom_site_label_1
_geom_torsion_atom_site_label_2
_geom_torsion_atom_site_label_3
_geom_torsion_atom_site_label_4
_geom_torsion
O1 C1 C2 N1 45.5(5)
C23 C1 C2 N1 165.2(4)
N1 C3 C4 N2 29.5(7)
N1 C3 C4 N3 -152.4(5)
C10 C5 C6 C7 0.3(8)
N2 C5 C6 C7 -178.7(5)
C5 C6 C7 C8 -0.8(8)
C6 C7 C8 C9 0.6(9)
C7 C8 C9 C10 0.1(9)
C6 C5 C10 N3 -179.6(5)
N2 C5 C10 N3 -0.5(6)
C6 C5 C10 C9 0.4(8)
N2 C5 C10 C9 179.6(5)
C8 C9 C10 N3 179.4(6)
C8 C9 C10 C5 -0.6(9)
N1 C13 C14 N4 20.4(8)
N1 C13 C14 N5 -165.9(6)
N4 C15 C16 C17 177.7(6)
C20 C15 C16 C17 0.0(9)
C15 C16 C17 C18 2.2(10)
C16 C17 C18 C19 -2.7(12)
C17 C18 C19 C20 0.8(11)
C18 C19 C20 N5 -179.2(7)
C18 C19 C20 C15 1.5(10)
C16 C15 C20 N5 178.6(6)
N4 C15 C20 N5 0.4(7)
C16 C15 C20 C19 -1.9(10)
N4 C15 C20 C19 179.9(6)
O1 C1 C23 N6 -52.3(6)
C2 C1 C23 N6 -172.0(4)
N6 C24 C25 N7 -25.1(7)
N6 C24 C25 N8 158.8(5)
C31 C26 C27 C28 0.1(7)
N7 C26 C27 C28 179.9(5)
C26 C27 C28 C29 -0.5(8)
C27 C28 C29 C30 -0.8(10)
C28 C29 C30 C31 2.3(9)
N7 C26 C31 C30 -178.3(5)
C27 C26 C31 C30 1.6(8)
N7 C26 C31 N8 -0.6(6)
C27 C26 C31 N8 179.2(4)
C29 C30 C31 C26 -2.7(9)
C29 C30 C31 N8 -179.7(6)
N6 C34 C35 N9 -31.1(7)
N6 C34 C35 N10 157.4(5)
N9 C36 C37 C38 -178.1(5)
C41 C36 C37 C38 -0.2(8)
C36 C37 C38 C39 -0.7(8)
C37 C38 C39 C40 1.0(9)
C38 C39 C40 C41 -0.4(9)
C39 C40 C41 N10 177.0(6)
C39 C40 C41 C36 -0.4(8)
C37 C36 C41 N10 -177.2(5)
N9 C36 C41 N10 1.1(6)
C37 C36 C41 C40 0.8(8)
N9 C36 C41 C40 179.1(5)
O3 C44 C45A C50A 13.5(10)
O2 C44 C45A C50A -173.0(7)
C45B C44 C45A C50A -87(2)
O3 C44 C45A C46A -168.6(6)
O2 C44 C45A C46A 5.0(9)
C45B C44 C45A C46A 91(2)
O3 C44 C45B C50B -8(2)
O2 C44 C45B C50B -170.7(14)
C45A C44 C45B C50B 84(3)
O3 C44 C45B C46B 170.9(13)
O2 C44 C45B C46B 8(2)
C45A C44 C45B C46B -98(3)
C50A C45A C46A C47A -0.5(13)
C44 C45A C46A C47A -178.5(7)
C50B C45B C46B C47B -4(3)
C44 C45B C46B C47B 177.3(15)
C45A C46A C47A C48A 0.9(13)
C45B C46B C47B C48B 0(3)
C46A C47A C48A C49A -1.8(14)
C46B C47B C48B C49B 0(3)
C47A C48A C49A C50A 2.3(14)
C47B C48B C49B C50B 4(3)
C46A C45A C50A C49A 0.9(14)
C44 C45A C50A C49A 178.9(8)
C48A C49A C50A C45A -1.8(15)
C44 C45B C50B C49B -173.9(15)
C46B C45B C50B C49B 7(3)
C48B C49B C50B C45B -7(3)
C1 C2 N1 C3 79.6(6)
C1 C2 N1 C13 -153.5(4)
C1 C2 N1 Fe1 -36.3(5)
C4 C3 N1 C2 -145.5(4)
C4 C3 N1 C13 87.6(6)
C4 C3 N1 Fe1 -32.2(5)
C14 C13 N1 C2 91.2(6)
C14 C13 N1 C3 -140.2(5)
C14 C13 N1 Fe1 -21.8(6)
N3 C4 N2 C5 0.0(6)
C3 C4 N2 C5 178.4(5)
N3 C4 N2 Fe1 173.0(3)
C3 C4 N2 Fe1 -8.5(6)
C6 C5 N2 C4 179.4(5)
C10 C5 N2 C4 0.3(6)
C6 C5 N2 Fe1 8.6(9)
C10 C5 N2 Fe1 -170.5(4)
N2 C4 N3 C10 -0.3(6)
C3 C4 N3 C10 -178.6(5)
N2 C4 N3 C11B 167.9(8)
C3 C4 N3 C11B -10.4(11)
N2 C4 N3 C11A -173.8(6)
C3 C4 N3 C11A 7.8(9)
C5 C10 N3 C4 0.5(6)
C9 C10 N3 C4 -179.6(6)
C5 C10 N3 C11B -168.6(7)
C9 C10 N3 C11B 11.3(11)
C5 C10 N3 C11A 173.6(6)
C9 C10 N3 C11A -6.5(10)
C12B C11B N3 C4 109.0(12)
C12B C11B N3 C10 -84.4(11)
C12B C11B N3 C11A 32(3)
C12A C11A N3 C4 -88.5(8)
C12A C11A N3 C10 99.4(9)
C12A C11A N3 C11B 26(3)
N5 C14 N4 C15 0.0(7)
C13 C14 N4 C15 174.4(6)
N5 C14 N4 Fe1 178.7(4)
C13 C14 N4 Fe1 -6.9(8)
C16 C15 N4 C14 -178.2(6)
C20 C15 N4 C14 -0.3(7)
C16 C15 N4 Fe1 3.5(10)
C20 C15 N4 Fe1 -178.6(4)
N4 C14 N5 C20 0.3(7)
C13 C14 N5 C20 -174.0(6)
N4 C14 N5 C21 178.1(6)
C13 C14 N5 C21 3.8(10)
C19 C20 N5 C14 -179.9(7)
C15 C20 N5 C14 -0.4(7)
C19 C20 N5 C21 2.3(12)
C15 C20 N5 C21 -178.3(6)
C22 C21 N5 C14 104.1(8)
C22 C21 N5 C20 -78.5(9)
C25 C24 N6 C34 -91.3(5)
C25 C24 N6 C23 141.2(4)
C25 C24 N6 Fe2 27.0(5)
C35 C34 N6 C24 144.5(5)
C35 C34 N6 C23 -86.9(5)
C35 C34 N6 Fe2 25.3(5)
C1 C23 N6 C24 -80.6(6)
C1 C23 N6 C34 151.5(5)
C1 C23 N6 Fe2 36.7(5)
N8 C25 N7 C26 0.2(6)
C24 C25 N7 C26 -176.4(4)
N8 C25 N7 Fe2 -175.7(3)
C24 C25 N7 Fe2 7.8(6)
C31 C26 N7 C25 0.3(5)
C27 C26 N7 C25 -179.5(5)
C31 C26 N7 Fe2 174.8(4)
C27 C26 N7 Fe2 -5.1(8)
N7 C25 N8 C32A -177(3)
C24 C25 N8 C32A -1(3)
N7 C25 N8 C31 -0.6(6)
C24 C25 N8 C31 175.8(5)
N7 C25 N8 C32B -177.4(19)
C24 C25 N8 C32B -1(2)
C33A C32A N8 C25 75(3)
C33A C32A N8 C31 -101(3)
C33A C32A N8 C32B -108(50)
C26 C31 N8 C25 0.7(6)
C30 C31 N8 C25 178.1(6)
C26 C31 N8 C32A 177(3)
C30 C31 N8 C32A -5(3)
C26 C31 N8 C32B 177.8(17)
C30 C31 N8 C32B -4.8(19)
C33B C32B N8 C25 103(2)
C33B C32B N8 C32A 100(51)
C33B C32B N8 C31 -74(3)
N10 C35 N9 C36 0.9(6)
C34 C35 N9 C36 -171.6(5)
N10 C35 N9 Fe2 -169.2(4)
C34 C35 N9 Fe2 18.3(7)
C37 C36 N9 C35 176.9(6)
C41 C36 N9 C35 -1.2(6)
C37 C36 N9 Fe2 -16.4(9)
C41 C36 N9 Fe2 165.5(4)
N9 C35 N10 C41 -0.2(6)
C34 C35 N10 C41 172.1(5)
N9 C35 N10 C42A 161.9(7)
C34 C35 N10 C42A -25.9(10)
N9 C35 N10 C42B -170.8(7)
C34 C35 N10 C42B 1.5(10)
C40 C41 N10 C35 -178.3(6)
C36 C41 N10 C35 -0.6(6)
C40 C41 N10 C42A 17.1(10)
C36 C41 N10 C42A -165.2(6)
C40 C41 N10 C42B -9.2(12)
C36 C41 N10 C42B 168.5(9)
C43A C42A N10 C35 -85.7(10)
C43A C42A N10 C41 74.6(9)
C43A C42A N10 C42B -158(2)
C43B C42B N10 C35 73.9(14)
C43B C42B N10 C41 -94.0(14)
C43B C42B N10 C42A -162(3)
C23 C1 O1 Fe1 -150.1(3)
C2 C1 O1 Fe1 -30.4(5)
C23 C1 O1 Fe2 40.9(5)
C2 C1 O1 Fe2 160.6(3)
O3 C44 O2 Fe1 -3.7(8)
C45B C44 O2 Fe1 157.9(9)
C45A C44 O2 Fe1 -176.7(4)
O2 C44 O3 Fe2 -17.6(8)
C45B C44 O3 Fe2 -178.3(9)
C45A C44 O3 Fe2 155.4(4)
C1 O1 Fe1 O2 -174.6(3)
Fe2 O1 Fe1 O2 -6.7(2)
C1 O1 Fe1 N4 79.8(3)
Fe2 O1 Fe1 N4 -112.3(2)
C1 O1 Fe1 N2 -60.1(4)
Fe2 O1 Fe1 N2 107.8(2)
C1 O1 Fe1 N1 8.1(3)
Fe2 O1 Fe1 N1 176.0(2)
C44 O2 Fe1 O1 14.5(5)
C44 O2 Fe1 N4 132.8(5)
C44 O2 Fe1 N2 -114.4(5)
C44 O2 Fe1 N1 107(3)
C14 N4 Fe1 O1 -79.1(4)
C15 N4 Fe1 O1 99.1(6)
C14 N4 Fe1 O2 175.9(4)
C15 N4 Fe1 O2 -5.9(6)
C14 N4 Fe1 N2 66.7(5)
C15 N4 Fe1 N2 -115.2(6)
C14 N4 Fe1 N1 -5.3(4)
C15 N4 Fe1 N1 172.9(6)
C4 N2 Fe1 O1 61.3(4)
C5 N2 Fe1 O1 -128.5(5)
C4 N2 Fe1 O2 173.0(4)
C5 N2 Fe1 O2 -16.8(5)
C4 N2 Fe1 N4 -80.8(4)
C5 N2 Fe1 N4 89.3(5)
C4 N2 Fe1 N1 -8.8(4)
C5 N2 Fe1 N1 161.4(5)
C2 N1 Fe1 O1 16.1(3)
C3 N1 Fe1 O1 -104.8(3)
C13 N1 Fe1 O1 134.3(4)
C2 N1 Fe1 O2 -77(4)
C3 N1 Fe1 O2 162(3)
C13 N1 Fe1 O2 41(4)
C2 N1 Fe1 N4 -102.7(3)
C3 N1 Fe1 N4 136.3(4)
C13 N1 Fe1 N4 15.5(3)
C2 N1 Fe1 N2 144.3(3)
C3 N1 Fe1 N2 23.3(3)
C13 N1 Fe1 N2 -97.5(4)
C1 O1 Fe2 O3 164.9(3)
Fe1 O1 Fe2 O3 -3.2(2)
C1 O1 Fe2 N9 -88.2(3)
Fe1 O1 Fe2 N9 103.6(2)
C1 O1 Fe2 N7 51.9(3)
Fe1 O1 Fe2 N7 -116.3(2)
C1 O1 Fe2 N6 -15.3(3)
Fe1 O1 Fe2 N6 176.5(2)
C44 O3 Fe2 O1 19.1(5)
C44 O3 Fe2 N9 -96.6(5)
C44 O3 Fe2 N7 146.5(4)
C44 O3 Fe2 N6 7(7)
C35 N9 Fe2 O1 72.7(4)
C36 N9 Fe2 O1 -93.2(5)
C35 N9 Fe2 O3 177.7(4)
C36 N9 Fe2 O3 11.8(5)
C35 N9 Fe2 N7 -71.7(4)
C36 N9 Fe2 N7 122.4(5)
C35 N9 Fe2 N6 -1.1(4)
C36 N9 Fe2 N6 -167.0(5)
C25 N7 Fe2 O1 -62.0(4)
C26 N7 Fe2 O1 124.0(4)
C25 N7 Fe2 O3 -172.5(3)
C26 N7 Fe2 O3 13.5(5)
C25 N7 Fe2 N9 78.3(4)
C26 N7 Fe2 N9 -95.7(5)
C25 N7 Fe2 N6 6.7(3)
C26 N7 Fe2 N6 -167.3(5)
C24 N6 Fe2 O1 108.2(3)
C34 N6 Fe2 O1 -130.4(4)
C23 N6 Fe2 O1 -12.6(3)
C24 N6 Fe2 O3 120(7)
C34 N6 Fe2 O3 -118(7)
C23 N6 Fe2 O3 -1(7)
C24 N6 Fe2 N9 -135.8(3)
C34 N6 Fe2 N9 -14.4(4)
C23 N6 Fe2 N9 103.5(3)
C24 N6 Fe2 N7 -19.3(3)
C34 N6 Fe2 N7 102.1(4)
C23 N6 Fe2 N7 -140.1(3)
O5A C56A N12A C55A 36(3)
O5A C56A N12A C54 -129.2(17)
N12B C54 N12A C56A 98(3)
N12B C54 N12A C55A -67(3)
O5B C56B N12B C54 166.1(13)
O5B C56B N12B C55B -14(2)
N12A C54 N12B C56B -61.5(18)
N12A C54 N12B C55B 119(2)
O4 C53 N11 C52 -179.0(7)
O4 C53 N11 C51 -0.2(11)
